data_1540756
loop_
_publ_author_name
'Zavalii, I.Yu.'
'Pecharskii, V.K.'
'Bodak, O.I.'

_publ_section_title
;
 Crystal structure of the compounds Cu Fe2 Ge2 and Cu1+-x Co2-+x Ge2
;
_journal_name_full 'Soviet Physics, Crystallography (= Kristallografiya)'
_journal_page_first 35
_journal_page_last 37
_journal_volume 32
_journal_year 1987
_chemical_formula_sum 'Cu Fe2 Ge2'
_space_group_IT_number 51
_symmetry_space_group_name_Hall '-P 2a 2a'
_symmetry_space_group_name_H-M 'P m m a'
_cell_angle_alpha 90
_cell_angle_beta 90
_cell_angle_gamma 90
_cell_formula_units_Z 2
_cell_length_a 4.978
_cell_length_b 3.97
_cell_length_c 6.777
_cell_volume 133.932
_citation_journal_id_ASTM SPHCA6
_cod_data_source_file Zavalii_SPHCA6_1987_563.cif
_cod_data_source_block Cu1Fe2Ge2
_cod_original_cell_volume 133.9315
_cod_original_formula_sum 'Cu1 Fe2 Ge2'
_cod_database_code 1540756

loop_
_symmetry_equiv_pos_as_xyz
x,y,z
-x+1/2,-y,z
x+1/2,-y,-z
-x,y,-z
-x,-y,-z
x-1/2,y,-z
-x-1/2,y,z
x,-y,z

loop_
_atom_site_label
_atom_site_type_symbol
_atom_site_fract_x
_atom_site_fract_y
_atom_site_fract_z
_atom_site_occupancy
_atom_site_U_iso_or_equiv
Ge2 Ge 0.25 0.5 0.803 1 0.0
Cu1 Cu 0 0 0 1 0.0
Fe2 Fe 0.25 0.5 0.154 1 0.0
Fe1 Fe 0 0.5 0.5 1 0.0
Ge1 Ge 0.25 0 0.374 1 0.0
